data_7018485
loop_
_publ_author_name
'Zurawski, Alexander'
'Rybak, J-Christoph'
'Meyer, Larissa V.'
'Matthes, Philipp R.'
'Stepanenko, Vladimir'
'Dannenbauer, Nicole'
'W\"urthner, Frank'
'M\"uller-Buschbaum, Klaus'

_publ_section_title
;
 Alkaline earth imidazolate coordination polymers by solvent free melt
 synthesis as potential host lattices for rare earth photoluminescence:
 (x)(\\infty )[AE(Im)(2)(ImH)(2-3)], Mg, Ca, Sr, Ba, x = 1-2.
;
_journal_issue 14
_journal_name_full 'Dalton transactions (Cambridge, England : 2003)'
_journal_page_first 4067
_journal_page_last 4078
_journal_paper_doi 10.1039/c2dt12047j
_journal_volume 41
_journal_year 2012
_chemical_formula_sum 'C12 H14 N8 Sr'
_chemical_formula_weight 357.93
_chemical_name_common
;
Strontium(II)-imidazolo-imidazolate network
;
_chemical_name_systematic
;
Bis-imidazolo-di-imidazolato-Strontium(II)
;
_space_group_IT_number 14
_symmetry_cell_setting monoclinic
_symmetry_space_group_name_Hall '-P 2yn'
_symmetry_space_group_name_H-M 'P 1 21/n 1'
_atom_sites_solution_hydrogens geom
_atom_sites_solution_primary direct
_atom_sites_solution_secondary difmap
_audit_creation_method SHELXL-97
_cell_angle_alpha 90.00
_cell_angle_beta 95.28(3)
_cell_angle_gamma 90.00
_cell_formula_units_Z 4
_cell_length_a 10.562(2)
_cell_length_b 10.559(2)
_cell_length_c 13.894(3)
_cell_measurement_reflns_used 7634
_cell_measurement_temperature 173(2)
_cell_measurement_theta_max 52.62
_cell_measurement_theta_min 7.72
_cell_volume 1542.9(5)
_computing_cell_refinement 'BRUKER SOFTWARE'
_computing_data_collection 'BRUKER SOFTWARE'
_computing_data_reduction 'BRUKER SOFTWARE'
_computing_molecular_graphics POVRAY
_computing_structure_refinement 'SHELXL-97 (Sheldrick, 1997)'
_computing_structure_solution 'SHELXS-97 (Sheldrick, 1997)'
_diffrn_ambient_temperature 173(2)
_diffrn_measured_fraction_theta_full 0.990
_diffrn_measured_fraction_theta_max 0.990
_diffrn_measurement_device_type 'OXford Xcalibur'
_diffrn_measurement_method '1.5 deg omega and theta scans'
_diffrn_radiation_monochromator graphite
_diffrn_radiation_source 'fine-focus sealed tube'
_diffrn_radiation_type MoK\a
_diffrn_radiation_wavelength 0.71073
_diffrn_reflns_av_R_equivalents 0.0456
_diffrn_reflns_av_sigmaI/netI 0.0889
_diffrn_reflns_limit_h_max 13
_diffrn_reflns_limit_h_min -11
_diffrn_reflns_limit_k_max 13
_diffrn_reflns_limit_k_min -12
_diffrn_reflns_limit_l_max 17
_diffrn_reflns_limit_l_min -17
_diffrn_reflns_number 7634
_diffrn_reflns_theta_full 26.31
_diffrn_reflns_theta_max 26.31
_diffrn_reflns_theta_min 3.86
_diffrn_standards_decay_% n/a
_diffrn_standards_interval_count n/a
_diffrn_standards_interval_time n/a
_diffrn_standards_number 0
_exptl_absorpt_coefficient_mu 3.501
_exptl_absorpt_correction_type multi-scan
_exptl_crystal_colour colourless
_exptl_crystal_density_diffrn 1.541
_exptl_crystal_density_method 'not measured'
_exptl_crystal_description platelike
_exptl_crystal_F_000 720
_exptl_crystal_size_max 0.2
_exptl_crystal_size_mid 0.15
_exptl_crystal_size_min 0.05
_refine_diff_density_max 0.463
_refine_diff_density_min -0.411
_refine_diff_density_rms 0.073
_refine_ls_extinction_method none
_refine_ls_goodness_of_fit_ref 0.773
_refine_ls_hydrogen_treatment mixed
_refine_ls_matrix_type full
_refine_ls_number_parameters 246
_refine_ls_number_reflns 3115
_refine_ls_number_restraints 0
_refine_ls_restrained_S_all 0.773
_refine_ls_R_factor_all 0.0696
_refine_ls_R_factor_gt 0.0290
_refine_ls_shift/su_max 0.003
_refine_ls_shift/su_mean 0.000
_refine_ls_structure_factor_coef Fsqd
_refine_ls_weighting_details 'calc w=1/[\s^2^(Fo^2^)+(0.0166P)^2^+0.0000P] where P=(Fo^2^+2Fc^2^)/3'
_refine_ls_weighting_scheme calc
_refine_ls_wR_factor_gt 0.0437
_refine_ls_wR_factor_ref 0.0476
_reflns_number_gt 1825
_reflns_number_total 3115
_reflns_threshold_expression >2sigma(I)
_cod_data_source_file c2dt12047j.txt
_cod_data_source_block 3
_cod_original_cell_volume 1543.0(5)
_cod_original_sg_symbol_H-M P21/n
_cod_database_code 7018485

loop_
_symmetry_equiv_pos_as_xyz
'x, y, z'
'-x+1/2, y+1/2, -z+1/2'
'-x, -y, -z'
'x-1/2, -y-1/2, z-1/2'

loop_
_atom_site_label
_atom_site_type_symbol
_atom_site_fract_x
_atom_site_fract_y
_atom_site_fract_z
_atom_site_U_iso_or_equiv
_atom_site_adp_type
_atom_site_occupancy
_atom_site_symmetry_multiplicity
_atom_site_calc_flag
Sr1 Sr 0.49539(3) 0.71067(2) 0.74856(3) 0.01531(7) Uani 1 1 d
N2 N 0.8384(2) 0.4000(2) 0.74520(17) 0.0232(6) Uani 1 1 d
N5 N 0.4550(2) 0.7345(3) 0.55929(19) 0.0288(7) Uani 1 1 d
N6 N 0.3535(3) 0.7281(3) 0.4145(2) 0.0336(7) Uani 1 1 d
N3 N 0.3285(2) 0.5283(2) 0.72365(18) 0.0255(7) Uani 1 1 d
N4 N 0.1778(2) 0.3753(2) 0.71324(18) 0.0270(7) Uani 1 1 d
C6 C 0.3710(3) 0.4255(3) 0.6763(2) 0.0287(8) Uani 1 1 d
N1 N 0.6864(2) 0.5513(2) 0.74548(18) 0.0220(7) Uani 1 1 d
N7 N 0.5292(2) 0.6932(3) 0.93946(19) 0.0288(7) Uani 1 1 d
C2 C 0.8576(3) 0.4894(3) 0.6765(2) 0.0247(8) Uani 1 1 d
C12 C 0.4811(3) 0.7740(4) 1.0048(3) 0.0382(10) Uani 1 1 d
C4 C 0.2122(3) 0.4915(3) 0.7422(2) 0.0250(8) Uani 1 1 d
C8 C 0.4320(3) 0.8280(4) 0.4149(3) 0.0335(9) Uani 1 1 d
C9 C 0.4944(3) 0.8315(3) 0.5034(3) 0.0324(9) Uani 1 1 d
C1 C 0.7345(3) 0.4430(3) 0.7834(2) 0.0228(7) Uani 1 1 d
C7 C 0.3699(3) 0.6742(3) 0.5017(3) 0.0347(10) Uani 1 1 d
N8 N 0.6071(3) 0.6465(4) 1.0858(2) 0.0465(9) Uani 1 1 d
C11 C 0.5289(4) 0.7452(4) 1.0945(3) 0.0395(10) Uani 1 1 d
C10 C 0.6057(4) 0.6191(4) 0.9927(3) 0.0432(11) Uani 1 1 d
C5 C 0.2811(3) 0.3347(3) 0.6702(2) 0.0275(8) Uani 1 1 d
C3 C 0.7665(3) 0.5787(3) 0.6760(2) 0.0282(8) Uani 1 1 d
H7 H 0.326(2) 0.604(3) 0.5168(19) 0.026(9) Uiso 1 1 d
H3 H 0.755(2) 0.650(3) 0.6346(19) 0.037(9) Uiso 1 1 d
H5 H 0.283(3) 0.259(3) 0.641(2) 0.028(9) Uiso 1 1 d
H4 H 0.164(2) 0.542(2) 0.7778(17) 0.012(8) Uiso 1 1 d
H9 H 0.547(2) 0.886(2) 0.5255(19) 0.022(9) Uiso 1 1 d
H12 H 0.425(3) 0.836(3) 0.988(2) 0.040(10) Uiso 1 1 d
H2 H 0.922(2) 0.483(2) 0.6345(17) 0.022(8) Uiso 1 1 d
H11 H 0.519(3) 0.783(3) 1.149(2) 0.041(10) Uiso 1 1 d
H6 H 0.303(3) 0.705(3) 0.372(2) 0.041(11) Uiso 1 1 d
H6A H 0.441(3) 0.423(3) 0.6536(19) 0.025(9) Uiso 1 1 d
H1 H 0.697(2) 0.404(2) 0.8357(18) 0.019(8) Uiso 1 1 d
H10 H 0.637(3) 0.548(3) 0.965(2) 0.074(14) Uiso 1 1 d
H8A H 0.437(3) 0.882(3) 0.3655(19) 0.034(9) Uiso 1 1 d
H8 H 0.644(3) 0.610(3) 1.126(2) 0.045(13) Uiso 1 1 d

loop_
_atom_site_aniso_label
_atom_site_aniso_U_11
_atom_site_aniso_U_22
_atom_site_aniso_U_33
_atom_site_aniso_U_23
_atom_site_aniso_U_13
_atom_site_aniso_U_12
Sr1 0.01302(12) 0.01225(12) 0.02043(12) 0.00075(18) 0.00034(8) -0.00014(17)
N2 0.0227(14) 0.0191(16) 0.0280(16) -0.0002(13) 0.0026(12) 0.0043(12)
N5 0.0351(16) 0.0274(17) 0.0225(16) 0.0012(13) -0.0050(13) -0.0073(14)
N6 0.0308(16) 0.041(2) 0.0269(17) -0.0033(16) -0.0098(14) 0.0002(16)
N3 0.0209(15) 0.0191(16) 0.0365(17) -0.0042(14) 0.0033(13) -0.0062(13)
N4 0.0195(14) 0.0178(15) 0.0438(18) 0.0005(14) 0.0037(13) -0.0053(12)
C6 0.0182(19) 0.032(2) 0.036(2) 0.0036(17) 0.0064(17) -0.0017(17)
N1 0.0166(14) 0.0198(16) 0.0298(16) 0.0009(13) 0.0035(12) 0.0027(12)
N7 0.0343(16) 0.0295(18) 0.0228(16) 0.0030(13) 0.0043(13) 0.0061(14)
C2 0.0239(18) 0.0232(19) 0.0287(19) -0.0025(16) 0.0111(16) 0.0013(15)
C12 0.042(2) 0.040(3) 0.031(2) 0.003(2) -0.0019(17) 0.018(2)
C4 0.0216(18) 0.0215(19) 0.032(2) -0.0007(16) 0.0026(16) 0.0028(16)
C8 0.037(2) 0.034(2) 0.029(2) 0.0079(18) 0.0019(17) 0.0040(18)
C9 0.037(2) 0.027(2) 0.032(2) -0.0003(19) -0.0056(17) -0.0087(18)
C1 0.0234(19) 0.0197(19) 0.0252(19) 0.0001(15) 0.0016(16) -0.0001(15)
C7 0.040(2) 0.030(2) 0.033(2) 0.0018(18) -0.0014(18) -0.0100(18)
N8 0.058(2) 0.057(2) 0.024(2) 0.0062(19) -0.0012(16) 0.027(2)
C11 0.049(2) 0.049(3) 0.020(2) -0.0090(19) 0.0020(17) 0.0122(19)
C10 0.063(3) 0.037(3) 0.031(2) 0.002(2) 0.011(2) 0.019(2)
C5 0.0279(19) 0.020(2) 0.035(2) -0.0057(17) 0.0028(16) -0.0018(16)
C3 0.0285(19) 0.0184(19) 0.037(2) 0.0054(17) -0.0022(16) 0.0033(16)

loop_
_atom_type_symbol
_atom_type_description
_atom_type_scat_dispersion_real
_atom_type_scat_dispersion_imag
_atom_type_scat_source
C C 0.0033 0.0016 'International Tables Vol C Tables 4.2.6.8 and 6.1.1.4'
H H 0.0000 0.0000 'International Tables Vol C Tables 4.2.6.8 and 6.1.1.4'
N N 0.0061 0.0033 'International Tables Vol C Tables 4.2.6.8 and 6.1.1.4'
Sr Sr -1.5307 3.2498 'International Tables Vol C Tables 4.2.6.8 and 6.1.1.4'

loop_
_geom_angle_atom_site_label_1
_geom_angle_atom_site_label_2
_geom_angle_atom_site_label_3
_geom_angle
_geom_angle_site_symmetry_1
_geom_angle_site_symmetry_3
N3 Sr1 N4 92.33(8) . 2_556
N3 Sr1 N1 92.03(8) . .
N4 Sr1 N1 168.85(8) 2_556 .
N3 Sr1 N5 83.86(8) . .
N4 Sr1 N5 95.00(8) 2_556 .
N1 Sr1 N5 95.66(8) . .
N3 Sr1 N7 96.22(8) . .
N4 Sr1 N7 82.84(8) 2_556 .
N1 Sr1 N7 86.50(9) . .
N5 Sr1 N7 177.83(9) . .
N3 Sr1 N2 174.23(8) . 2_656
N4 Sr1 N2 88.03(8) 2_556 2_656
N1 Sr1 N2 88.65(8) . 2_656
N5 Sr1 N2 90.36(8) . 2_656
N7 Sr1 N2 89.55(8) . 2_656
N3 Sr1 C6 21.59(7) . .
N4 Sr1 C6 112.97(8) 2_556 .
N1 Sr1 C6 72.83(8) . .
N5 Sr1 C6 76.57(8) . .
N7 Sr1 C6 104.27(8) . .
N2 Sr1 C6 155.85(8) 2_656 .
N3 Sr1 C3 103.52(8) . .
N4 Sr1 C3 162.18(8) 2_556 .
N1 Sr1 C3 21.57(7) . .
N5 Sr1 C3 78.92(8) . .
N7 Sr1 C3 103.14(9) . .
N2 Sr1 C3 75.38(8) 2_656 .
C6 Sr1 C3 82.15(8) . .
C1 N2 C2 102.7(3) . .
C1 N2 Sr1 143.5(2) . 2_646
C2 N2 Sr1 113.69(19) . 2_646
C7 N5 C9 104.1(3) . .
C7 N5 Sr1 126.9(2) . .
C9 N5 Sr1 127.3(2) . .
C7 N6 C8 107.6(3) . .
C4 N3 C6 102.2(3) . .
C4 N3 Sr1 144.1(2) . .
C6 N3 Sr1 113.7(2) . .
C4 N4 C5 102.5(3) . .
C4 N4 Sr1 136.7(2) . 2_546
C5 N4 Sr1 119.0(2) . 2_546
C5 C6 N3 109.6(3) . .
C5 C6 Sr1 154.2(3) . .
N3 C6 Sr1 44.73(15) . .
C1 N1 C3 102.7(3) . .
C1 N1 Sr1 143.5(2) . .
C3 N1 Sr1 113.63(19) . .
C10 N7 C12 104.2(3) . .
C10 N7 Sr1 128.9(2) . .
C12 N7 Sr1 126.4(2) . .
C3 C2 N2 109.5(3) . .
C11 C12 N7 110.1(3) . .
N4 C4 N3 116.1(3) . .
C9 C8 N6 106.1(3) . .
C8 C9 N5 110.5(3) . .
N2 C1 N1 115.4(3) . .
N5 C7 N6 111.7(3) . .
C10 N8 C11 107.8(3) . .
C12 C11 N8 105.9(3) . .
N7 C10 N8 111.9(4) . .
C6 C5 N4 109.7(3) . .
C2 C3 N1 109.7(3) . .
C2 C3 Sr1 154.4(3) . .
N1 C3 Sr1 44.81(15) . .

loop_
_geom_bond_atom_site_label_1
_geom_bond_atom_site_label_2
_geom_bond_distance
_geom_bond_site_symmetry_2
Sr1 N3 2.613(2) .
Sr1 N4 2.613(2) 2_556
Sr1 N1 2.630(2) .
Sr1 N5 2.637(3) .
Sr1 N7 2.650(3) .
Sr1 N2 2.656(2) 2_656
Sr1 C6 3.399(4) .
Sr1 C3 3.419(3) .
N2 C1 1.341(3) .
N2 C2 1.371(4) .
N2 Sr1 2.656(2) 2_646
N5 C7 1.312(4) .
N5 C9 1.373(4) .
N6 C7 1.336(4) .
N6 C8 1.342(4) .
N3 C4 1.336(4) .
N3 C6 1.366(4) .
N4 C4 1.331(4) .
N4 C5 1.360(4) .
N4 Sr1 2.613(2) 2_546
C6 C5 1.347(4) .
N1 C1 1.340(3) .
N1 C3 1.372(4) .
N7 C10 1.305(4) .
N7 C12 1.376(4) .
C2 C3 1.346(4) .
C12 C11 1.336(5) .
C8 C9 1.340(5) .
N8 C10 1.324(4) .
N8 C11 1.343(4) .
